data_4133236
loop_
_publ_author_name
'R\"osel, S\"oren'
'Becker, Jonathan'
'Allen, Wesley D.'
'Schreiner, Peter R.'

_publ_section_title
;
 Probing the Delicate Balance between Pauli Repulsion and London
 Dispersion with Triphenylmethyl Derivatives.
;
_journal_issue 43
_journal_name_full 'Journal of the American Chemical Society'
_journal_page_first 14421
_journal_page_last 14432
_journal_paper_doi 10.1021/jacs.8b09145
_journal_volume 140
_journal_year 2018
_chemical_formula_sum 'C59 H80 O'
_chemical_formula_weight 805.23
_space_group_crystal_system monoclinic
_space_group_IT_number 15
_space_group_name_Hall '-C 2yc'
_space_group_name_H-M_alt 'C 1 2/c 1'
_atom_sites_solution_hydrogens geom
_atom_sites_solution_primary direct
_atom_sites_solution_secondary difmap
_audit_creation_method SHELXL-2016/6
_cell_angle_alpha 90
_cell_angle_beta 97.5850(12)
_cell_angle_gamma 90
_cell_formula_units_Z 4
_cell_length_a 29.0474(7)
_cell_length_b 11.7153(3)
_cell_length_c 13.2128(3)
_cell_measurement_reflns_used 9979
_cell_measurement_temperature 100(2)
_cell_measurement_theta_max 41.06
_cell_measurement_theta_min 2.38
_cell_volume 4456.96(19)
_computing_cell_refinement 'SAINT 8.38A (Bruker-AXS, 2017)'
_computing_data_collection 'APEX3 v2017.3-0 (Bruker-AXS, 2017)'
_computing_data_reduction 'SAINT 8.38A (Bruker-AXS, 2017)'
_computing_molecular_graphics 'Bruker SHELXTL'
_computing_publication_material 'Bruker SHELXTL'
_computing_structure_refinement 'SHELXL-2016/6 (Sheldrick, 2016)'
_computing_structure_solution 'SHELXT-2015 (Sheldrick, 2015)'
_diffrn_ambient_temperature 100(2)
_diffrn_measured_fraction_theta_full 0.999
_diffrn_measured_fraction_theta_max 1.000
_diffrn_measurement_device_type 'Bruker PHOTON100'
_diffrn_measurement_method '\f and \w scans'
_diffrn_radiation_type MoK\a
_diffrn_radiation_wavelength 0.71073
_diffrn_reflns_av_R_equivalents 0.0667
_diffrn_reflns_av_unetI/netI 0.0213
_diffrn_reflns_Laue_measured_fraction_full 0.999
_diffrn_reflns_Laue_measured_fraction_max 1.000
_diffrn_reflns_limit_h_max 50
_diffrn_reflns_limit_h_min -50
_diffrn_reflns_limit_k_max 20
_diffrn_reflns_limit_k_min -20
_diffrn_reflns_limit_l_max 22
_diffrn_reflns_limit_l_min -22
_diffrn_reflns_number 279503
_diffrn_reflns_point_group_measured_fraction_full 0.999
_diffrn_reflns_point_group_measured_fraction_max 1.000
_diffrn_reflns_theta_full 25.242
_diffrn_reflns_theta_max 37.784
_diffrn_reflns_theta_min 2.377
_diffrn_source 'I\mS micro-focus sealed tube, multilayer optics'
_exptl_absorpt_coefficient_mu 0.068
_exptl_absorpt_correction_T_max 0.7481
_exptl_absorpt_correction_T_min 0.7091
_exptl_absorpt_correction_type multi-scan
_exptl_absorpt_process_details 'SADABS (Sheldrick, 2009)'
_exptl_crystal_colour colourless
_exptl_crystal_density_diffrn 1.200
_exptl_crystal_density_method 'not measured'
_exptl_crystal_description block
_exptl_crystal_F_000 1768
_exptl_crystal_size_max 0.433
_exptl_crystal_size_mid 0.334
_exptl_crystal_size_min 0.237
_refine_diff_density_max 0.590
_refine_diff_density_min -0.350
_refine_diff_density_rms 0.077
_refine_ls_extinction_method none
_refine_ls_goodness_of_fit_ref 1.076
_refine_ls_hydrogen_treatment constr
_refine_ls_matrix_type full
_refine_ls_number_parameters 273
_refine_ls_number_reflns 11953
_refine_ls_number_restraints 0
_refine_ls_restrained_S_all 1.076
_refine_ls_R_factor_all 0.0555
_refine_ls_R_factor_gt 0.0435
_refine_ls_shift/su_max 0.001
_refine_ls_shift/su_mean 0.000
_refine_ls_structure_factor_coef Fsqd
_refine_ls_weighting_details 'w=1/[\s^2^(Fo^2^)+(0.0569P)^2^+1.9907P] where P=(Fo^2^+2Fc^2^)/3'
_refine_ls_weighting_scheme calc
_refine_ls_wR_factor_gt 0.1107
_refine_ls_wR_factor_ref 0.1166
_reflns_Friedel_coverage 0.000
_reflns_number_gt 9922
_reflns_number_total 11953
_reflns_threshold_expression 'I > 2\s(I)'
_cod_data_source_file D18036.cif
_cod_data_source_block D18036
_cod_original_sg_symbol_H-M 'C 2/c'
_cod_database_code 4133236
_shelx_shelxl_version_number 2016/6
_shelx_space_group_comment
; 
The symmetry employed for this shelxl refinement is uniquely defined 
by the following loop, which should always be used as a source of 
symmetry information in preference to the above space-group names. 
They are only intended as comments. 
;
_shelx_estimated_absorpt_t_min 0.971
_shelx_estimated_absorpt_t_max 0.984

loop_
_space_group_symop_operation_xyz
'x, y, z'
'-x, y, -z+1/2'
'x+1/2, y+1/2, z'
'-x+1/2, y+1/2, -z+1/2'
'-x, -y, -z'
'x, -y, z-1/2'
'-x+1/2, -y+1/2, -z'
'x+1/2, -y+1/2, z-1/2'

loop_
_atom_site_label
_atom_site_type_symbol
_atom_site_fract_x
_atom_site_fract_y
_atom_site_fract_z
_atom_site_U_iso_or_equiv
_atom_site_adp_type
_atom_site_occupancy
_atom_site_site_symmetry_order
_atom_site_calc_flag
_atom_site_refinement_flags_posn
_atom_site_refinement_flags_adp
_atom_site_refinement_flags_occupancy
O1 O 0.500000 0.96603(5) 0.750000 0.01132(11) Uani 1 2 d S T P
C1 C 0.500000 0.86147(7) 0.750000 0.00760(11) Uani 1 2 d S T P
C2 C 0.45578(2) 0.79837(5) 0.71583(4) 0.00742(8) Uani 1 1 d . . .
C3 C 0.41431(2) 0.85775(5) 0.71940(4) 0.00801(8) Uani 1 1 d . . .
H3 H 0.415292 0.934536 0.742692 0.010 Uiso 1 1 calc R U .
C4 C 0.37153(2) 0.80589(5) 0.68925(4) 0.00774(8) Uani 1 1 d . . .
C5 C 0.37148(2) 0.69178(5) 0.65745(4) 0.00859(9) Uani 1 1 d . . .
H5 H 0.342533 0.654145 0.640361 0.010 Uiso 1 1 calc R U .
C6 C 0.41232(2) 0.63109(5) 0.64986(4) 0.00749(8) Uani 1 1 d . . .
C7 C 0.45462(2) 0.68684(5) 0.67825(4) 0.00779(8) Uani 1 1 d . . .
H7 H 0.482894 0.648411 0.671890 0.009 Uiso 1 1 calc R U .
C11 C 0.32562(2) 0.86917(5) 0.68946(4) 0.00750(8) Uani 1 1 d . . .
C12 C 0.33290(2) 0.99557(5) 0.71881(5) 0.01157(10) Uani 1 1 d . . .
H12A H 0.350827 1.001123 0.787763 0.014 Uiso 1 1 calc R U .
H12B H 0.351051 1.033347 0.669966 0.014 Uiso 1 1 calc R U .
C13 C 0.28613(2) 1.05682(5) 0.71798(5) 0.01305(10) Uani 1 1 d . . .
H13 H 0.291741 1.138610 0.737481 0.016 Uiso 1 1 calc R U .
C14 C 0.25853(2) 1.05045(5) 0.61091(5) 0.01353(10) Uani 1 1 d . . .
H14A H 0.228401 1.090148 0.610191 0.016 Uiso 1 1 calc R U .
H14B H 0.276055 1.088463 0.561050 0.016 Uiso 1 1 calc R U .
C15 C 0.25027(2) 0.92491(5) 0.58146(4) 0.01068(9) Uani 1 1 d . . .
H15 H 0.232360 0.920214 0.511546 0.013 Uiso 1 1 calc R U .
C16 C 0.29712(2) 0.86415(5) 0.58211(4) 0.01008(9) Uani 1 1 d . . .
H16A H 0.314868 0.900991 0.532025 0.012 Uiso 1 1 calc R U .
H16B H 0.291749 0.783475 0.561579 0.012 Uiso 1 1 calc R U .
C17 C 0.29694(2) 0.81319(5) 0.76649(4) 0.01010(9) Uani 1 1 d . . .
H17A H 0.291655 0.731722 0.748724 0.012 Uiso 1 1 calc R U .
H17B H 0.314511 0.817184 0.835899 0.012 Uiso 1 1 calc R U .
C18 C 0.25000(2) 0.87371(5) 0.76564(5) 0.01109(9) Uani 1 1 d . . .
H18 H 0.231915 0.836100 0.815733 0.013 Uiso 1 1 calc R U .
C19 C 0.22260(2) 0.86682(5) 0.65822(5) 0.01176(10) Uani 1 1 d . . .
H19A H 0.216906 0.785914 0.638847 0.014 Uiso 1 1 calc R U .
H19B H 0.192172 0.905086 0.657532 0.014 Uiso 1 1 calc R U .
C20 C 0.25845(2) 0.99923(6) 0.79509(5) 0.01391(10) Uani 1 1 d . . .
H20A H 0.275955 1.004310 0.864501 0.017 Uiso 1 1 calc R U .
H20B H 0.228348 1.038761 0.795500 0.017 Uiso 1 1 calc R U .
C21 C 0.40987(2) 0.50789(5) 0.61226(4) 0.00736(8) Uani 1 1 d . . .
C22 C 0.38065(2) 0.49999(5) 0.50599(4) 0.01038(9) Uani 1 1 d . . .
H22A H 0.349134 0.530435 0.509792 0.012 Uiso 1 1 calc R U .
H22B H 0.395193 0.547184 0.456738 0.012 Uiso 1 1 calc R U .
C23 C 0.37703(2) 0.37591(5) 0.46839(5) 0.01244(10) Uani 1 1 d . . .
H23 H 0.357860 0.372832 0.399775 0.015 Uiso 1 1 calc R U .
C24 C 0.42565(2) 0.32930(6) 0.46050(5) 0.01492(11) Uani 1 1 d . . .
H24A H 0.440603 0.375371 0.411138 0.018 Uiso 1 1 calc R U .
H24B H 0.423449 0.249433 0.435860 0.018 Uiso 1 1 calc R U .
C25 C 0.45486(2) 0.33437(5) 0.56600(5) 0.01322(10) Uani 1 1 d . . .
H25 H 0.486728 0.304431 0.561040 0.016 Uiso 1 1 calc R U .
C26 C 0.45827(2) 0.45834(5) 0.60342(5) 0.01049(9) Uani 1 1 d . . .
H26A H 0.473572 0.505144 0.555144 0.013 Uiso 1 1 calc R U .
H26B H 0.477605 0.461629 0.670921 0.013 Uiso 1 1 calc R U .
C27 C 0.38682(2) 0.43229(5) 0.68735(4) 0.01030(9) Uani 1 1 d . . .
H27A H 0.405426 0.435346 0.755702 0.012 Uiso 1 1 calc R U .
H27B H 0.355396 0.461923 0.693533 0.012 Uiso 1 1 calc R U .
C28 C 0.38320(2) 0.30809(5) 0.64991(5) 0.01283(10) Uani 1 1 d . . .
H28 H 0.368150 0.260612 0.699224 0.015 Uiso 1 1 calc R U .
C29 C 0.43199(2) 0.26159(5) 0.64192(5) 0.01566(11) Uani 1 1 d . . .
H29A H 0.451046 0.263895 0.709790 0.019 Uiso 1 1 calc R U .
H29B H 0.429872 0.181256 0.618518 0.019 Uiso 1 1 calc R U .
C30 C 0.35397(2) 0.30317(5) 0.54432(5) 0.01413(10) Uani 1 1 d . . .
H30A H 0.322316 0.332259 0.548926 0.017 Uiso 1 1 calc R U .
H30B H 0.351325 0.223120 0.520238 0.017 Uiso 1 1 calc R U .
C1S C 0.41118(3) 1.15493(7) 0.92639(6) 0.02295(14) Uani 1 1 d . . .
H1SA H 0.419841 1.169965 0.858427 0.034 Uiso 1 1 calc R U .
H1SB H 0.421015 1.219069 0.971763 0.034 Uiso 1 1 calc R U .
H1SC H 0.377417 1.145808 0.921377 0.034 Uiso 1 1 calc R U .
C2S C 0.43486(3) 1.04624(6) 0.96923(5) 0.01879(12) Uani 1 1 d . . .
H2SA H 0.424676 0.981721 0.923273 0.023 Uiso 1 1 calc R U .
H2SB H 0.425038 1.029896 1.036706 0.023 Uiso 1 1 calc R U .
C3S C 0.48767(3) 1.05476(6) 0.98091(5) 0.01710(12) Uani 1 1 d . . .
H3SA H 0.497247 1.075031 0.914002 0.021 Uiso 1 1 calc R U .
H3SB H 0.497793 1.117237 1.029219 0.021 Uiso 1 1 calc R U .

loop_
_atom_site_aniso_label
_atom_site_aniso_U_11
_atom_site_aniso_U_22
_atom_site_aniso_U_33
_atom_site_aniso_U_23
_atom_site_aniso_U_13
_atom_site_aniso_U_12
O1 0.0098(2) 0.0076(2) 0.0162(3) 0.000 0.0004(2) 0.000
C1 0.0060(3) 0.0084(3) 0.0082(3) 0.000 0.0004(2) 0.000
C2 0.00562(18) 0.00794(19) 0.00849(19) -0.00021(15) 0.00018(15) 0.00027(15)
C3 0.00632(19) 0.00772(19) 0.0098(2) -0.00037(15) 0.00014(15) 0.00061(15)
C4 0.00572(19) 0.00785(19) 0.0096(2) -0.00072(15) 0.00069(15) 0.00108(15)
C5 0.00577(19) 0.0082(2) 0.0117(2) -0.00148(16) 0.00065(15) 0.00054(15)
C6 0.00606(18) 0.00767(19) 0.00862(19) -0.00104(15) 0.00057(15) 0.00087(15)
C7 0.00582(18) 0.0083(2) 0.0091(2) -0.00081(15) 0.00034(15) 0.00081(15)
C11 0.00554(18) 0.00738(19) 0.00940(19) -0.00067(15) 0.00029(15) 0.00108(15)
C12 0.0077(2) 0.0080(2) 0.0187(3) -0.00269(18) 0.00043(18) 0.00097(16)
C13 0.0097(2) 0.0088(2) 0.0206(3) -0.00275(19) 0.00147(19) 0.00260(17)
C14 0.0107(2) 0.0117(2) 0.0183(3) 0.00411(19) 0.00229(19) 0.00405(18)
C15 0.0073(2) 0.0140(2) 0.0104(2) 0.00067(17) -0.00014(16) 0.00300(17)
C16 0.0077(2) 0.0132(2) 0.0091(2) -0.00078(17) 0.00049(16) 0.00243(17)
C17 0.0085(2) 0.0109(2) 0.0110(2) 0.00187(17) 0.00203(16) 0.00243(16)
C18 0.0090(2) 0.0132(2) 0.0116(2) 0.00118(18) 0.00345(17) 0.00217(17)
C19 0.0068(2) 0.0140(2) 0.0144(2) -0.00002(19) 0.00106(17) 0.00069(17)
C20 0.0120(2) 0.0157(3) 0.0142(2) -0.0042(2) 0.00258(18) 0.00461(19)
C21 0.00621(19) 0.00775(19) 0.00807(19) -0.00123(15) 0.00076(15) 0.00079(15)
C22 0.0100(2) 0.0113(2) 0.0092(2) -0.00132(17) -0.00099(16) 0.00039(17)
C23 0.0124(2) 0.0129(2) 0.0115(2) -0.00437(18) -0.00028(17) -0.00095(18)
C24 0.0151(2) 0.0152(3) 0.0152(2) -0.0072(2) 0.0044(2) 0.0000(2)
C25 0.0103(2) 0.0110(2) 0.0183(3) -0.00530(19) 0.00196(19) 0.00262(17)
C26 0.0069(2) 0.0104(2) 0.0142(2) -0.00345(17) 0.00131(16) 0.00142(16)
C27 0.0117(2) 0.0094(2) 0.0103(2) -0.00029(17) 0.00336(17) -0.00007(17)
C28 0.0149(2) 0.0085(2) 0.0155(2) -0.00015(18) 0.00350(19) -0.00066(18)
C29 0.0168(3) 0.0092(2) 0.0206(3) -0.0004(2) 0.0008(2) 0.00330(19)
C30 0.0120(2) 0.0119(2) 0.0184(3) -0.0040(2) 0.00171(19) -0.00288(18)
C1S 0.0286(4) 0.0203(3) 0.0198(3) -0.0021(2) 0.0028(3) -0.0015(3)
C2S 0.0262(3) 0.0159(3) 0.0150(3) -0.0033(2) 0.0056(2) -0.0054(2)
C3S 0.0261(3) 0.0123(2) 0.0140(3) -0.0020(2) 0.0067(2) -0.0050(2)

loop_
_atom_type_symbol
_atom_type_description
_atom_type_scat_dispersion_real
_atom_type_scat_dispersion_imag
_atom_type_scat_source
C C 0.0033 0.0016 'International Tables Vol C Tables 4.2.6.8 and 6.1.1.4'
H H 0.0000 0.0000 'International Tables Vol C Tables 4.2.6.8 and 6.1.1.4'
O O 0.0106 0.0060 'International Tables Vol C Tables 4.2.6.8 and 6.1.1.4'

loop_
_geom_angle_atom_site_label_1
_geom_angle_atom_site_label_2
_geom_angle_atom_site_label_3
_geom_angle
_geom_angle_site_symmetry_1
_geom_angle_site_symmetry_3
O1 C1 C2 119.55(3) . 2_656
O1 C1 C2 119.55(3) . .
C2 C1 C2 120.90(7) 2_656 .
C7 C2 C3 119.83(5) . .
C7 C2 C1 123.22(5) . .
C3 C2 C1 116.91(5) . .
C4 C3 C2 120.91(5) . .
C4 C3 H3 119.5 . .
C2 C3 H3 119.5 . .
C3 C4 C5 117.85(5) . .
C3 C4 C11 122.29(5) . .
C5 C4 C11 119.86(5) . .
C6 C5 C4 122.65(5) . .
C6 C5 H5 118.7 . .
C4 C5 H5 118.7 . .
C5 C6 C7 117.85(5) . .
C5 C6 C21 120.08(5) . .
C7 C6 C21 122.07(5) . .
C2 C7 C6 120.75(5) . .
C2 C7 H7 119.6 . .
C6 C7 H7 119.6 . .
C4 C11 C12 112.15(4) . .
C4 C11 C17 110.03(4) . .
C12 C11 C17 108.12(5) . .
C4 C11 C16 110.00(4) . .
C12 C11 C16 107.88(5) . .
C17 C11 C16 108.57(4) . .
C13 C12 C11 110.86(5) . .
C13 C12 H12A 109.5 . .
C11 C12 H12A 109.5 . .
C13 C12 H12B 109.5 . .
C11 C12 H12B 109.5 . .
H12A C12 H12B 108.1 . .
C14 C13 C20 109.58(5) . .
C14 C13 C12 109.78(5) . .
C20 C13 C12 109.30(5) . .
C14 C13 H13 109.4 . .
C20 C13 H13 109.4 . .
C12 C13 H13 109.4 . .
C15 C14 C13 109.05(5) . .
C15 C14 H14A 109.9 . .
C13 C14 H14A 109.9 . .
C15 C14 H14B 109.9 . .
C13 C14 H14B 109.9 . .
H14A C14 H14B 108.3 . .
C14 C15 C19 109.64(5) . .
C14 C15 C16 109.55(5) . .
C19 C15 C16 109.39(5) . .
C14 C15 H15 109.4 . .
C19 C15 H15 109.4 . .
C16 C15 H15 109.4 . .
C15 C16 C11 110.77(5) . .
C15 C16 H16A 109.5 . .
C11 C16 H16A 109.5 . .
C15 C16 H16B 109.5 . .
C11 C16 H16B 109.5 . .
H16A C16 H16B 108.1 . .
C18 C17 C11 110.79(5) . .
C18 C17 H17A 109.5 . .
C11 C17 H17A 109.5 . .
C18 C17 H17B 109.5 . .
C11 C17 H17B 109.5 . .
H17A C17 H17B 108.1 . .
C20 C18 C19 109.35(5) . .
C20 C18 C17 109.20(5) . .
C19 C18 C17 109.51(5) . .
C20 C18 H18 109.6 . .
C19 C18 H18 109.6 . .
C17 C18 H18 109.6 . .
C15 C19 C18 109.58(5) . .
C15 C19 H19A 109.8 . .
C18 C19 H19A 109.8 . .
C15 C19 H19B 109.8 . .
C18 C19 H19B 109.8 . .
H19A C19 H19B 108.2 . .
C18 C20 C13 109.48(5) . .
C18 C20 H20A 109.8 . .
C13 C20 H20A 109.8 . .
C18 C20 H20B 109.8 . .
C13 C20 H20B 109.8 . .
H20A C20 H20B 108.2 . .
C6 C21 C26 112.20(4) . .
C6 C21 C22 110.44(4) . .
C26 C21 C22 107.83(4) . .
C6 C21 C27 109.78(4) . .
C26 C21 C27 108.04(5) . .
C22 C21 C27 108.44(5) . .
C23 C22 C21 110.91(5) . .
C23 C22 H22A 109.5 . .
C21 C22 H22A 109.5 . .
C23 C22 H22B 109.5 . .
C21 C22 H22B 109.5 . .
H22A C22 H22B 108.0 . .
C24 C23 C22 109.59(5) . .
C24 C23 C30 109.42(5) . .
C22 C23 C30 109.35(5) . .
C24 C23 H23 109.5 . .
C22 C23 H23 109.5 . .
C30 C23 H23 109.5 . .
C23 C24 C25 109.20(5) . .
C23 C24 H24A 109.8 . .
C25 C24 H24A 109.8 . .
C23 C24 H24B 109.8 . .
C25 C24 H24B 109.8 . .
H24A C24 H24B 108.3 . .
C29 C25 C26 109.32(5) . .
C29 C25 C24 109.72(5) . .
C26 C25 C24 109.51(5) . .
C29 C25 H25 109.4 . .
C26 C25 H25 109.4 . .
C24 C25 H25 109.4 . .
C25 C26 C21 111.16(5) . .
C25 C26 H26A 109.4 . .
C21 C26 H26A 109.4 . .
C25 C26 H26B 109.4 . .
C21 C26 H26B 109.4 . .
H26A C26 H26B 108.0 . .
C28 C27 C21 110.67(5) . .
C28 C27 H27A 109.5 . .
C21 C27 H27A 109.5 . .
C28 C27 H27B 109.5 . .
C21 C27 H27B 109.5 . .
H27A C27 H27B 108.1 . .
C29 C28 C30 109.20(5) . .
C29 C28 C27 109.49(5) . .
C30 C28 C27 109.53(5) . .
C29 C28 H28 109.5 . .
C30 C28 H28 109.5 . .
C27 C28 H28 109.5 . .
C25 C29 C28 109.36(5) . .
C25 C29 H29A 109.8 . .
C28 C29 H29A 109.8 . .
C25 C29 H29B 109.8 . .
C28 C29 H29B 109.8 . .
H29A C29 H29B 108.3 . .
C28 C30 C23 109.65(5) . .
C28 C30 H30A 109.7 . .
C23 C30 H30A 109.7 . .
C28 C30 H30B 109.7 . .
C23 C30 H30B 109.7 . .
H30A C30 H30B 108.2 . .
C2S C1S H1SA 109.5 . .
C2S C1S H1SB 109.5 . .
H1SA C1S H1SB 109.5 . .
C2S C1S H1SC 109.5 . .
H1SA C1S H1SC 109.5 . .
H1SB C1S H1SC 109.5 . .
C1S C2S C3S 112.49(6) . .
C1S C2S H2SA 109.1 . .
C3S C2S H2SA 109.1 . .
C1S C2S H2SB 109.1 . .
C3S C2S H2SB 109.1 . .
H2SA C2S H2SB 107.8 . .
C3S C3S C2S 113.66(7) 5_677 .
C3S C3S H3SA 108.8 5_677 .
C2S C3S H3SA 108.8 . .
C3S C3S H3SB 108.8 5_677 .
C2S C3S H3SB 108.8 . .
H3SA C3S H3SB 107.7 . .

loop_
_geom_bond_atom_site_label_1
_geom_bond_atom_site_label_2
_geom_bond_distance
_geom_bond_site_symmetry_2
O1 C1 1.2250(10) .
C1 C2 1.4990(7) 2_656
C1 C2 1.4991(7) .
C2 C7 1.3966(8) .
C2 C3 1.3972(7) .
C3 C4 1.3932(8) .
C3 H3 0.9500 .
C4 C5 1.4013(8) .
C4 C11 1.5260(7) .
C5 C6 1.3978(8) .
C5 H5 0.9500 .
C6 C7 1.3983(8) .
C6 C21 1.5251(8) .
C7 H7 0.9500 .
C11 C12 1.5383(8) .
C11 C17 1.5439(8) .
C11 C16 1.5462(8) .
C12 C13 1.5352(8) .
C12 H12A 0.9900 .
C12 H12B 0.9900 .
C13 C14 1.5331(9) .
C13 C20 1.5350(10) .
C13 H13 1.0000 .
C14 C15 1.5321(9) .
C14 H14A 0.9900 .
C14 H14B 0.9900 .
C15 C19 1.5339(9) .
C15 C16 1.5349(8) .
C15 H15 1.0000 .
C16 H16A 0.9900 .
C16 H16B 0.9900 .
C17 C18 1.5356(8) .
C17 H17A 0.9900 .
C17 H17B 0.9900 .
C18 C20 1.5325(9) .
C18 C19 1.5350(9) .
C18 H18 1.0000 .
C19 H19A 0.9900 .
C19 H19B 0.9900 .
C20 H20A 0.9900 .
C20 H20B 0.9900 .
C21 C26 1.5395(8) .
C21 C22 1.5446(8) .
C21 C27 1.5468(8) .
C22 C23 1.5353(8) .
C22 H22A 0.9900 .
C22 H22B 0.9900 .
C23 C24 1.5307(9) .
C23 C30 1.5357(9) .
C23 H23 1.0000 .
C24 C25 1.5343(9) .
C24 H24A 0.9900 .
C24 H24B 0.9900 .
C25 C29 1.5331(10) .
C25 C26 1.5332(8) .
C25 H25 1.0000 .
C26 H26A 0.9900 .
C26 H26B 0.9900 .
C27 C28 1.5360(8) .
C27 H27A 0.9900 .
C27 H27B 0.9900 .
C28 C29 1.5352(9) .
C28 C30 1.5355(9) .
C28 H28 1.0000 .
C29 H29A 0.9900 .
C29 H29B 0.9900 .
C30 H30A 0.9900 .
C30 H30B 0.9900 .
C1S C2S 1.5206(11) .
C1S H1SA 0.9800 .
C1S H1SB 0.9800 .
C1S H1SC 0.9800 .
C2S C3S 1.5248(11) .
C2S H2SA 0.9900 .
C2S H2SB 0.9900 .
C3S C3S 1.5225(15) 5_677
C3S H3SA 0.9900 .
C3S H3SB 0.9900 .
